data_2224426
loop_
_publ_author_name
'Czapik, Agnieszka'
'Gdaniec, Maria'

_publ_section_title
;
 Phenazine--naphthalene-1,5-diamine--water (1/1/2)
;
_journal_coeditor_code RZ2392
_journal_issue 12
_journal_name_full 'Acta Crystallographica Section E'
_journal_page_first o3177
_journal_paper_doi 10.1107/S1600536809049009
_journal_volume 65
_journal_year 2009
_chemical_formula_iupac 'C12 H8 N2, C10 H10 N2, 2H2 O'
_chemical_formula_moiety 'C12 H8 N2, C10 H10 N2, 2(H2 O)'
_chemical_formula_sum 'C22 H22 N4 O2'
_chemical_formula_weight 374.44
_chemical_name_systematic
;
Phenazine--naphthalene-1,5-diamine--water (1/1/2)
;
_space_group_IT_number 14
_symmetry_cell_setting monoclinic
_symmetry_space_group_name_Hall '-P 2yn'
_symmetry_space_group_name_H-M 'P 1 21/n 1'
_atom_sites_solution_hydrogens geom
_atom_sites_solution_primary direct
_atom_sites_solution_secondary difmap
_audit_creation_method SHELXL-97
_cell_angle_alpha 90.00
_cell_angle_beta 112.508(9)
_cell_angle_gamma 90.00
_cell_formula_units_Z 2
_cell_length_a 13.0395(10)
_cell_length_b 4.9266(2)
_cell_length_c 15.7211(12)
_cell_measurement_reflns_used 3369
_cell_measurement_temperature 130(2)
_cell_measurement_theta_max 27.86
_cell_measurement_theta_min 2.57
_cell_volume 933.00(12)
_computing_cell_refinement
;
CrysAlis CCD (Oxford Diffraction, 2007)
;
_computing_data_collection
;
CrysAlis CCD (Oxford Diffraction, 2007)
;
_computing_data_reduction
;
CrysAlis RED (Oxford Diffraction, 2007)
;
_computing_molecular_graphics
;
ORTEP-3 for Windows (Farrugia, 1997) and Mercury (Macrae <i>et al.</i>,
2006)
;
_computing_publication_material 'SHELXL97 (Sheldrick, 2008)'
_computing_structure_refinement 'SHELXL97 (Sheldrick, 2008)'
_computing_structure_solution 'SHELXS97 (Sheldrick, 2008)'
_diffrn_ambient_temperature 130(2)
_diffrn_measured_fraction_theta_full 0.995
_diffrn_measured_fraction_theta_max 0.995
_diffrn_measurement_device_type 'Kuma KM-4-CCD \k-geometry'
_diffrn_measurement_method '\w scans'
_diffrn_radiation_monochromator graphite
_diffrn_radiation_source 'fine-focus sealed tube'
_diffrn_radiation_type MoK\a
_diffrn_radiation_wavelength 0.71073
_diffrn_reflns_av_R_equivalents 0.0217
_diffrn_reflns_av_sigmaI/netI 0.0232
_diffrn_reflns_limit_h_max 15
_diffrn_reflns_limit_h_min -15
_diffrn_reflns_limit_k_max 5
_diffrn_reflns_limit_k_min -5
_diffrn_reflns_limit_l_max 18
_diffrn_reflns_limit_l_min -18
_diffrn_reflns_number 5251
_diffrn_reflns_theta_full 25.02
_diffrn_reflns_theta_max 25.02
_diffrn_reflns_theta_min 4.37
_diffrn_standards_decay_% 0
_diffrn_standards_interval_count 0
_diffrn_standards_interval_time 0
_diffrn_standards_number 0
_exptl_absorpt_coefficient_mu 0.088
_exptl_absorpt_correction_type none
_exptl_crystal_colour red
_exptl_crystal_density_diffrn 1.333
_exptl_crystal_density_method 'not measured'
_exptl_crystal_description cube
_exptl_crystal_F_000 396
_exptl_crystal_size_max 0.25
_exptl_crystal_size_mid 0.25
_exptl_crystal_size_min 0.25
_refine_diff_density_max 0.224
_refine_diff_density_min -0.229
_refine_ls_extinction_method none
_refine_ls_goodness_of_fit_ref 1.083
_refine_ls_hydrogen_treatment mixed
_refine_ls_matrix_type full
_refine_ls_number_parameters 143
_refine_ls_number_reflns 1643
_refine_ls_number_restraints 0
_refine_ls_restrained_S_all 1.083
_refine_ls_R_factor_all 0.0567
_refine_ls_R_factor_gt 0.0471
_refine_ls_shift/su_max 0.000
_refine_ls_shift/su_mean 0.000
_refine_ls_structure_factor_coef Fsqd
_refine_ls_weighting_details 'calc w=1/[\s^2^(Fo^2^)+(0.0606P)^2^+1.1003P] where P=(Fo^2^+2Fc^2^)/3'
_refine_ls_weighting_scheme calc
_refine_ls_wR_factor_gt 0.1353
_refine_ls_wR_factor_ref 0.1404
_reflns_number_gt 1357
_reflns_number_total 1643
_reflns_threshold_expression I>2sigma(I)
_cod_data_source_file rz2392.cif
_cod_data_source_block I
_cod_original_cell_volume 933.00(11)
_cod_original_sg_symbol_H-M 'P 21/n'
_cod_database_code 2224426
_cod_database_fobs_code 2224426

loop_
_symmetry_equiv_pos_as_xyz
'x, y, z'
'-x+1/2, y+1/2, -z+1/2'
'-x, -y, -z'
'x-1/2, -y-1/2, z-1/2'

loop_
_atom_site_type_symbol
_atom_site_label
_atom_site_fract_x
_atom_site_fract_y
_atom_site_fract_z
_atom_site_U_iso_or_equiv
_atom_site_adp_type
_atom_site_calc_flag
_atom_site_refinement_flags
_atom_site_occupancy
_atom_site_disorder_assembly
_atom_site_disorder_group
N N1A 0.12558(17) 0.2658(5) 0.18906(13) 0.0249(5) Uani d . 1 . .
H H1N 0.116(3) 0.419(8) 0.218(2) 0.054(10) Uiso d . 1 . .
H H2N 0.198(3) 0.258(6) 0.1847(19) 0.038(8) Uiso d . 1 . .
C C1A 0.03659(18) 0.2272(5) 0.10357(15) 0.0220(5) Uani d . 1 . .
C C2A -0.05954(19) 0.3753(5) 0.08078(15) 0.0245(5) Uani d . 1 . .
H H2A -0.0655 0.5056 0.1214 0.029 Uiso calc R 1 . .
C C3A -0.14918(19) 0.3314(5) -0.00367(16) 0.0248(5) Uani d . 1 . .
H H3A -0.2135 0.4343 -0.0185 0.030 Uiso calc R 1 . .
C C4A 0.14256(19) -0.1391(5) 0.06406(16) 0.0243(5) Uani d . 1 . .
H H4A 0.2021 -0.1134 0.1197 0.029 Uiso calc R 1 . .
C C5A 0.04549(18) 0.0218(5) 0.04242(15) 0.0223(5) Uani d . 1 . .
N N1B 0.05503(15) 0.9466(4) 0.43964(12) 0.0220(5) Uani d . 1 . .
C C2B 0.08133(18) 0.8115(5) 0.51930(15) 0.0211(5) Uani d . 1 . .
C C3B 0.16597(18) 0.6111(5) 0.54398(16) 0.0252(5) Uani d . 1 . .
H H3B 0.2031 0.5753 0.5051 0.030 Uiso calc R 1 . .
C C4B 0.19301(19) 0.4712(5) 0.62413(17) 0.0279(6) Uani d . 1 . .
H H4B 0.2489 0.3411 0.6399 0.033 Uiso calc R 1 . .
C C5B -0.02539(18) 1.1344(5) 0.41932(15) 0.0217(5) Uani d . 1 . .
C C6B -0.0560(2) 1.2869(5) 0.33626(15) 0.0258(6) Uani d . 1 . .
H H6B -0.0206 1.2553 0.2959 0.031 Uiso calc R 1 . .
C C7B -0.1367(2) 1.4781(5) 0.31585(16) 0.0290(6) Uani d . 1 . .
H H7B -0.1555 1.5778 0.2617 0.035 Uiso calc R 1 . .
O O1W 0.12857(15) 0.7813(4) 0.29145(12) 0.0297(5) Uani d . 1 . .
H H1W 0.137(3) 0.932(10) 0.269(3) 0.074(13) Uiso d . 1 . .
H H2W 0.107(2) 0.819(6) 0.337(2) 0.035(8) Uiso d . 1 . .

loop_
_atom_site_aniso_label
_atom_site_aniso_U_11
_atom_site_aniso_U_22
_atom_site_aniso_U_33
_atom_site_aniso_U_12
_atom_site_aniso_U_13
_atom_site_aniso_U_23
N1A 0.0267(11) 0.0260(12) 0.0211(10) -0.0033(9) 0.0081(8) -0.0025(9)
C1A 0.0246(12) 0.0221(12) 0.0212(11) -0.0043(10) 0.0108(9) 0.0018(9)
C2A 0.0294(12) 0.0227(12) 0.0247(12) -0.0004(10) 0.0138(10) 0.0008(10)
C3A 0.0222(11) 0.0244(13) 0.0292(12) 0.0022(10) 0.0114(10) 0.0043(10)
C4A 0.0223(11) 0.0243(13) 0.0261(12) -0.0029(10) 0.0089(9) 0.0011(10)
C5A 0.0261(11) 0.0201(12) 0.0240(11) -0.0036(9) 0.0132(10) 0.0020(9)
N1B 0.0252(10) 0.0201(10) 0.0230(10) -0.0026(8) 0.0119(8) -0.0032(8)
C2B 0.0226(11) 0.0181(12) 0.0247(11) -0.0044(9) 0.0114(9) -0.0038(9)
C3B 0.0245(12) 0.0240(12) 0.0302(12) -0.0001(10) 0.0139(10) -0.0017(10)
C4B 0.0250(12) 0.0216(13) 0.0346(13) 0.0027(10) 0.0085(10) -0.0008(10)
C5B 0.0228(11) 0.0196(12) 0.0246(12) -0.0039(9) 0.0111(9) -0.0040(9)
C6B 0.0312(12) 0.0262(13) 0.0220(12) -0.0006(11) 0.0124(10) -0.0005(10)
C7B 0.0355(13) 0.0237(13) 0.0257(12) -0.0014(11) 0.0094(10) 0.0021(10)
O1W 0.0405(10) 0.0279(11) 0.0257(9) 0.0042(8) 0.0182(8) -0.0001(8)

loop_
_atom_type_symbol
_atom_type_description
_atom_type_scat_dispersion_real
_atom_type_scat_dispersion_imag
_atom_type_scat_source
C C 0.0033 0.0016 'International Tables Vol C Tables 4.2.6.8 and 6.1.1.4'
H H 0.0000 0.0000 'International Tables Vol C Tables 4.2.6.8 and 6.1.1.4'
N N 0.0061 0.0033 'International Tables Vol C Tables 4.2.6.8 and 6.1.1.4'
O O 0.0106 0.0060 'International Tables Vol C Tables 4.2.6.8 and 6.1.1.4'

loop_
_geom_angle_atom_site_label_1
_geom_angle_atom_site_label_2
_geom_angle_atom_site_label_3
_geom_angle_site_symmetry_1
_geom_angle_site_symmetry_3
_geom_angle
_geom_angle_publ_flag
C1A N1A H1N . . 111(2) ?
C1A N1A H2N . . 113.2(16) ?
H1N N1A H2N . . 113(3) ?
C2A C1A N1A . . 120.8(2) ?
C2A C1A C5A . . 120.1(2) ?
N1A C1A C5A . . 119.1(2) ?
C1A C2A C3A . . 120.6(2) ?
C1A C2A H2A . . 119.7 ?
C3A C2A H2A . . 119.7 ?
C4A C3A C2A 3 . 120.7(2) ?
C4A C3A H3A 3 . 119.7 ?
C2A C3A H3A . . 119.7 ?
C3A C4A C5A 3 . 120.5(2) ?
C3A C4A H4A 3 . 119.7 ?
C5A C4A H4A . . 119.7 ?
C4A C5A C5A . 3 119.2(3) ?
C4A C5A C1A . . 121.9(2) ?
C5A C5A C1A 3 . 118.9(3) ?
C2B N1B C5B . . 117.47(18) ?
N1B C2B C3B . . 119.61(19) ?
N1B C2B C5B . 3_576 121.3(2) ?
C3B C2B C5B . 3_576 119.1(2) ?
C4B C3B C2B . . 120.3(2) ?
C4B C3B H3B . . 119.8 ?
C2B C3B H3B . . 119.8 ?
C3B C4B C7B . 3_576 120.7(2) ?
C3B C4B H4B . . 119.7 ?
C7B C4B H4B 3_576 . 119.7 ?
N1B C5B C6B . . 120.1(2) ?
N1B C5B C2B . 3_576 121.2(2) ?
C6B C5B C2B . 3_576 118.7(2) ?
C7B C6B C5B . . 120.2(2) ?
C7B C6B H6B . . 119.9 ?
C5B C6B H6B . . 119.9 ?
C6B C7B C4B . 3_576 121.0(2) ?
C6B C7B H7B . . 119.5 ?
C4B C7B H7B 3_576 . 119.5 ?
H1W O1W H2W . . 107(3) ?

loop_
_geom_bond_atom_site_label_1
_geom_bond_atom_site_label_2
_geom_bond_site_symmetry_2
_geom_bond_distance
_geom_bond_publ_flag
N1A C1A . 1.412(3) ?
N1A H1N . 0.91(4) ?
N1A H2N . 0.97(3) ?
C1A C2A . 1.374(3) ?
C1A C5A . 1.431(3) ?
C2A C3A . 1.410(3) ?
C2A H2A . 0.9300 ?
C3A C4A 3 1.367(3) ?
C3A H3A . 0.9300 ?
C4A C3A 3 1.367(3) ?
C4A C5A . 1.420(3) ?
C4A H4A . 0.9300 ?
C5A C5A 3 1.422(4) ?
N1B C2B . 1.341(3) ?
N1B C5B . 1.342(3) ?
C2B C3B . 1.420(3) ?
C2B C5B 3_576 1.440(3) ?
C3B C4B . 1.359(3) ?
C3B H3B . 0.9300 ?
C4B C7B 3_576 1.422(4) ?
C4B H4B . 0.9300 ?
C5B C6B . 1.425(3) ?
C6B C7B . 1.356(3) ?
C6B H6B . 0.9300 ?
C7B H7B . 0.9300 ?
O1W H1W . 0.85(5) ?
O1W H2W . 0.89(3) ?

loop_
_geom_hbond_atom_site_label_D
_geom_hbond_atom_site_label_H
_geom_hbond_atom_site_label_A
_geom_hbond_site_symmetry_A
_geom_hbond_distance_DH
_geom_hbond_distance_HA
_geom_hbond_distance_DA
_geom_hbond_angle_DHA
N1A H1N O1W . 0.91(4) 2.10(4) 2.999(3) 169(3)
N1A H2N O1W 2_545 0.97(3) 2.15(3) 3.102(3) 166(2)
O1W H1W N1A 1_565 0.85(5) 2.04(5) 2.871(3) 167(4)
O1W H2W N1B . 0.89(3) 2.07(3) 2.953(3) 174(3)
